data_8106524
loop_
_publ_author_name
'Hussien, Nasry Jassim'
'Yusoff, Siti Fairus M.'
'El-Hiti, Gamal A.'
'Farina, Yang'
'Al-Jeboori, Mohamad J.'
'Yousif, Emad'

_publ_section_title
;
 Crystal structure of
 1-(4,4-dimethyl-2,6-dithioxo-1,3,5-triazinan-1-yl)-3-(diethylaminocarbonyl)thiourea,
 C11H20N6OS3
;
_journal_issue 2
_journal_name_full 'Zeitschrift f\"ur Kristallographie - New Crystal Structures'
_journal_page_first 325
_journal_page_last 326
_journal_paper_doi 10.1515/ncrs-2016-0265
_journal_volume 232
_journal_year 2017
_chemical_formula_moiety 'C11 H20 N6 O S3'
_chemical_formula_sum 'C11 H20 N6 O S3'
_chemical_formula_weight 348.51
_chemical_name_systematic 1-(4,4-Dimethyl-2,6-dithioxo-1,3,5-triazinan-1-yl)-3-(diethylaminocarbonyl)thiourea
_space_group_IT_number 14
_space_group_name_Hall '-P 2ybc'
_space_group_name_H-M_alt 'P 1 21/c 1'
_symmetry_cell_setting monoclinic
_symmetry_space_group_name_H-M 'P 1 21/c 1'
_atom_sites_solution_hydrogens geom
_atom_sites_solution_primary direct
_atom_sites_solution_secondary difmap
_cell_angle_alpha 90.00
_cell_angle_beta 100.658(5)
_cell_angle_gamma 90.00
_cell_formula_units_Z 4
_cell_length_a 10.0196(17)
_cell_length_b 13.416(2)
_cell_length_c 13.267(2)
_cell_measurement_reflns_used 56717
_cell_measurement_temperature 303(2)
_cell_measurement_theta_max 26.00
_cell_measurement_theta_min 3.04
_cell_volume 1752.6(5)
_computing_cell_refinement 'SAINT [9]'
_computing_data_collection 'SMART [9]'
_computing_data_reduction SAINT
_computing_molecular_graphics 'SHELXTL-97 [10]'
_computing_publication_material 'SHELXTL and PLATON [11]'
_computing_structure_refinement 'SHELXL-97 [10]'
_computing_structure_solution 'SHELXS-97 [10]'
_diffrn_ambient_temperature 303(2)
_diffrn_detector_area_resol_mean 83.66
_diffrn_measured_fraction_theta_full 0.999
_diffrn_measured_fraction_theta_max 0.999
_diffrn_measurement_device_type
;
Bruker SMART APEX CCD area-detector diffractometer
;
_diffrn_measurement_method '\w scan'
_diffrn_radiation_monochromator graphite
_diffrn_radiation_source 'fine-focus sealed tube'
_diffrn_radiation_type MoK\a
_diffrn_radiation_wavelength 0.71073
_diffrn_reflns_av_R_equivalents 0.1187
_diffrn_reflns_av_sigmaI/netI 0.0449
_diffrn_reflns_limit_h_max 12
_diffrn_reflns_limit_h_min -12
_diffrn_reflns_limit_k_max 16
_diffrn_reflns_limit_k_min -16
_diffrn_reflns_limit_l_max 16
_diffrn_reflns_limit_l_min -16
_diffrn_reflns_number 49159
_diffrn_reflns_theta_full 26.00
_diffrn_reflns_theta_max 26.00
_diffrn_reflns_theta_min 3.04
_exptl_absorpt_coefficient_mu 0.430
_exptl_absorpt_correction_T_max 0.9344
_exptl_absorpt_correction_T_min 0.7823
_exptl_absorpt_correction_type multi-scan
_exptl_absorpt_process_details 'SADABS (BRUKER, 2009)'
_exptl_crystal_colour white
_exptl_crystal_density_diffrn 1.321
_exptl_crystal_density_method 'not measured'
_exptl_crystal_description block
_exptl_crystal_F_000 736
_exptl_crystal_size_max 0.60
_exptl_crystal_size_mid 0.39
_exptl_crystal_size_min 0.16
_refine_diff_density_max 0.507
_refine_diff_density_min -0.300
_refine_diff_density_rms 0.058
_refine_ls_extinction_method none
_refine_ls_goodness_of_fit_ref 1.054
_refine_ls_hydrogen_treatment mixed
_refine_ls_matrix_type full
_refine_ls_number_parameters 210
_refine_ls_number_reflns 3452
_refine_ls_number_restraints 4
_refine_ls_restrained_S_all 1.053
_refine_ls_R_factor_all 0.1049
_refine_ls_R_factor_gt 0.0558
_refine_ls_shift/su_max 0.000
_refine_ls_shift/su_mean 0.000
_refine_ls_structure_factor_coef Fsqd
_refine_ls_weighting_details 'calc w=1/[\s^2^(Fo^2^)+(0.0526P)^2^+2.0786P] where P=(Fo^2^+2Fc^2^)/3'
_refine_ls_weighting_scheme calc
_refine_ls_wR_factor_gt 0.1181
_refine_ls_wR_factor_ref 0.1462
_reflns_number_gt 2162
_reflns_number_total 3452
_reflns_threshold_expression >2sigma(I)
_cod_data_source_file suppl_ncrs-2016-0265_suppl.cif
_cod_data_source_block yf50_0m
_cod_original_cell_volume 1752.7(5)
_cod_original_sg_symbol_H-M p21/c
_cod_database_code 8106524
_publcif_info_exptl_table_max_cols 4
_publcif_info_exptl_table_use_headnotes n

loop_
_symmetry_equiv_pos_as_xyz
'x, y, z'
'-x, y+1/2, -z+1/2'
'-x, -y, -z'
'x, -y-1/2, z-1/2'

loop_
_atom_site_label
_atom_site_type_symbol
_atom_site_fract_x
_atom_site_fract_y
_atom_site_fract_z
_atom_site_U_iso_or_equiv
_atom_site_adp_type
_atom_site_occupancy
_atom_site_symmetry_multiplicity
_atom_site_calc_flag
_atom_site_refinement_flags
_atom_site_disorder_assembly
_atom_site_disorder_group
S1 S 0.09032(11) 0.12038(8) 0.59108(9) 0.0640(3) Uani 1 1 d . . .
S2 S 0.35778(11) 0.06218(8) 0.39340(7) 0.0529(3) Uani 1 1 d . . .
S3 S 0.44664(13) 0.10000(8) 0.79953(7) 0.0647(4) Uani 1 1 d . . .
O1 O 0.3125(3) -0.17590(18) 0.64806(19) 0.0494(6) Uani 1 1 d . . .
N1 N 0.1076(3) -0.2347(2) 0.6740(3) 0.0547(9) Uani 1 1 d . . .
N2 N 0.1288(3) -0.0707(2) 0.6277(3) 0.0544(9) Uani 1 1 d D . .
N3 N 0.3178(3) 0.0167(2) 0.6034(2) 0.0426(7) Uani 1 1 d D . .
N4 N 0.3827(3) 0.10545(19) 0.59415(19) 0.0387(7) Uani 1 1 d . . .
N5 N 0.4713(3) 0.2186(2) 0.4953(2) 0.0426(7) Uani 1 1 d D . .
N6 N 0.5076(3) 0.2364(2) 0.6735(2) 0.0443(8) Uani 1 1 d D . .
C1 C -0.0329(6) -0.1572(4) 0.7885(5) 0.1051(19) Uani 1 1 d . . .
H1A H 0.0181 -0.1927 0.8457 0.158 Uiso 1 1 calc R . .
H1B H -0.1251 -0.1497 0.7979 0.158 Uiso 1 1 calc R . .
H1C H 0.0067 -0.0926 0.7837 0.158 Uiso 1 1 calc R . .
C2 C -0.0305(4) -0.2149(3) 0.6909(4) 0.0695(13) Uani 1 1 d . . .
H2A H -0.0773 -0.2779 0.6939 0.083 Uiso 1 1 calc R . .
H2B H -0.0794 -0.1775 0.6331 0.083 Uiso 1 1 calc R . .
C3 C 0.1565(5) -0.3372(3) 0.6890(4) 0.0714(13) Uani 1 1 d . . .
H3A H 0.1323 -0.3637 0.7512 0.086 Uiso 1 1 calc R . .
H3B H 0.2547 -0.3377 0.6973 0.086 Uiso 1 1 calc R . .
C4 C 0.0971(7) -0.4030(4) 0.5997(5) 0.119(2) Uani 1 1 d . . .
H4A H 0.0005 -0.4073 0.5949 0.178 Uiso 1 1 calc R . .
H4B H 0.1361 -0.4685 0.6100 0.178 Uiso 1 1 calc R . .
H4C H 0.1170 -0.3752 0.5375 0.178 Uiso 1 1 calc R . .
C5 C 0.1911(4) -0.1634(3) 0.6497(3) 0.0455(9) Uani 1 1 d . . .
C6 C 0.1863(4) 0.0188(3) 0.6077(3) 0.0459(9) Uani 1 1 d . . .
C7 C 0.4065(3) 0.1329(2) 0.4963(2) 0.0376(8) Uani 1 1 d . . .
C8 C 0.4898(4) 0.2929(2) 0.5775(2) 0.0409(8) Uani 1 1 d . . .
C9 C 0.6180(4) 0.3513(3) 0.5755(3) 0.0577(11) Uani 1 1 d . . .
H9A H 0.6932 0.3062 0.5796 0.087 Uiso 1 1 calc R . .
H9B H 0.6344 0.3962 0.6328 0.087 Uiso 1 1 calc R . .
H9C H 0.6080 0.3887 0.5129 0.087 Uiso 1 1 calc R . .
C10 C 0.3635(5) 0.3587(3) 0.5676(3) 0.0642(12) Uani 1 1 d . . .
H10A H 0.3516 0.3948 0.5041 0.096 Uiso 1 1 calc R . .
H10B H 0.3743 0.4049 0.6237 0.096 Uiso 1 1 calc R . .
H10C H 0.2853 0.3177 0.5687 0.096 Uiso 1 1 calc R . .
C11 C 0.4464(4) 0.1516(2) 0.6858(2) 0.0407(8) Uani 1 1 d . . .
H2 H 0.0408(12) -0.065(3) 0.620(4) 0.086(16) Uiso 1 1 d D . .
H3 H 0.366(3) -0.0375(17) 0.614(3) 0.061(12) Uiso 1 1 d D . .
H5 H 0.487(4) 0.239(3) 0.4371(16) 0.072(14) Uiso 1 1 d D . .
H6 H 0.550(3) 0.265(3) 0.7288(18) 0.065(13) Uiso 1 1 d D . .

loop_
_atom_site_aniso_label
_atom_site_aniso_U_11
_atom_site_aniso_U_22
_atom_site_aniso_U_33
_atom_site_aniso_U_23
_atom_site_aniso_U_13
_atom_site_aniso_U_12
S1 0.0651(7) 0.0429(6) 0.0861(8) 0.0055(5) 0.0195(6) 0.0100(5)
S2 0.0632(6) 0.0517(6) 0.0419(5) -0.0151(4) 0.0044(4) 0.0008(5)
S3 0.1130(10) 0.0487(6) 0.0334(5) 0.0049(4) 0.0163(5) -0.0212(6)
O1 0.0498(16) 0.0397(14) 0.0597(17) 0.0067(12) 0.0130(13) 0.0019(12)
N1 0.052(2) 0.0380(17) 0.076(2) 0.0116(16) 0.0185(17) -0.0052(15)
N2 0.045(2) 0.0382(18) 0.079(2) 0.0118(16) 0.0080(17) -0.0041(16)
N3 0.0484(19) 0.0290(16) 0.0515(18) 0.0000(14) 0.0124(15) -0.0019(15)
N4 0.0617(19) 0.0227(14) 0.0341(15) -0.0002(12) 0.0150(13) -0.0075(13)
N5 0.069(2) 0.0337(16) 0.0281(15) -0.0030(13) 0.0165(14) -0.0099(15)
N6 0.072(2) 0.0319(16) 0.0287(15) -0.0013(13) 0.0095(15) -0.0142(15)
C1 0.119(5) 0.092(4) 0.122(5) 0.000(4) 0.068(4) 0.000(4)
C2 0.064(3) 0.058(3) 0.091(3) 0.020(3) 0.025(3) -0.003(2)
C3 0.072(3) 0.043(2) 0.102(4) 0.015(2) 0.022(3) -0.006(2)
C4 0.151(6) 0.067(4) 0.148(6) -0.027(4) 0.052(5) -0.027(4)
C5 0.055(2) 0.037(2) 0.042(2) 0.0017(16) 0.0030(18) -0.0054(19)
C6 0.054(2) 0.040(2) 0.044(2) 0.0011(16) 0.0082(17) -0.0007(18)
C7 0.045(2) 0.0344(19) 0.0339(18) -0.0031(14) 0.0079(15) 0.0068(16)
C8 0.066(2) 0.0276(18) 0.0310(17) 0.0002(14) 0.0147(16) -0.0050(17)
C9 0.077(3) 0.050(2) 0.047(2) 0.0002(18) 0.014(2) -0.024(2)
C10 0.090(3) 0.045(2) 0.061(3) 0.001(2) 0.025(2) 0.009(2)
C11 0.060(2) 0.0316(18) 0.0318(18) -0.0046(14) 0.0116(16) -0.0033(17)

loop_
_atom_type_symbol
_atom_type_description
_atom_type_scat_dispersion_real
_atom_type_scat_dispersion_imag
_atom_type_scat_source
C C 0.0033 0.0016 'International Tables Vol C Tables 4.2.6.8 and 6.1.1.4'
H H 0.0000 0.0000 'International Tables Vol C Tables 4.2.6.8 and 6.1.1.4'
N N 0.0061 0.0033 'International Tables Vol C Tables 4.2.6.8 and 6.1.1.4'
O O 0.0106 0.0060 'International Tables Vol C Tables 4.2.6.8 and 6.1.1.4'
S S 0.1246 0.1234 'International Tables Vol C Tables 4.2.6.8 and 6.1.1.4'

loop_
_geom_angle_atom_site_label_1
_geom_angle_atom_site_label_2
_geom_angle_atom_site_label_3
_geom_angle
_geom_angle_site_symmetry_1
_geom_angle_site_symmetry_3
C5 N1 C3 119.5(3) . .
C5 N1 C2 123.6(3) . .
C3 N1 C2 116.8(3) . .
C6 N2 C5 129.0(3) . .
C6 N2 H2 111(3) . .
C5 N2 H2 120(3) . .
C6 N3 N4 118.4(3) . .
C6 N3 H3 123(3) . .
N4 N3 H3 119(3) . .
N3 N4 C11 116.8(3) . .
N3 N4 C7 118.2(3) . .
C11 N4 C7 123.6(3) . .
C7 N5 C8 125.4(3) . .
C7 N5 H5 117(3) . .
C8 N5 H5 116(3) . .
C11 N6 C8 124.8(3) . .
C11 N6 H6 117(3) . .
C8 N6 H6 118(3) . .
C2 C1 H1A 109.5 . .
C2 C1 H1B 109.5 . .
H1A C1 H1B 109.5 . .
C2 C1 H1C 109.5 . .
H1A C1 H1C 109.5 . .
H1B C1 H1C 109.5 . .
N1 C2 C1 112.8(4) . .
N1 C2 H2A 109.0 . .
C1 C2 H2A 109.0 . .
N1 C2 H2B 109.0 . .
C1 C2 H2B 109.0 . .
H2A C2 H2B 107.8 . .
N1 C3 C4 111.8(4) . .
N1 C3 H3A 109.3 . .
C4 C3 H3A 109.3 . .
N1 C3 H3B 109.3 . .
C4 C3 H3B 109.3 . .
H3A C3 H3B 107.9 . .
C3 C4 H4A 109.5 . .
C3 C4 H4B 109.5 . .
H4A C4 H4B 109.5 . .
C3 C4 H4C 109.5 . .
H4A C4 H4C 109.5 . .
H4B C4 H4C 109.5 . .
O1 C5 N1 124.5(3) . .
O1 C5 N2 121.4(3) . .
N1 C5 N2 114.1(3) . .
N3 C6 N2 116.3(3) . .
N3 C6 S1 124.5(3) . .
N2 C6 S1 119.2(3) . .
N5 C7 N4 113.8(3) . .
N5 C7 S2 124.0(3) . .
N4 C7 S2 122.2(3) . .
N5 C8 N6 105.9(3) . .
N5 C8 C9 109.3(3) . .
N6 C8 C9 108.5(3) . .
N5 C8 C10 109.9(3) . .
N6 C8 C10 109.9(3) . .
C9 C8 C10 113.1(3) . .
C8 C9 H9A 109.5 . .
C8 C9 H9B 109.5 . .
H9A C9 H9B 109.5 . .
C8 C9 H9C 109.5 . .
H9A C9 H9C 109.5 . .
H9B C9 H9C 109.5 . .
C8 C10 H10A 109.5 . .
C8 C10 H10B 109.5 . .
H10A C10 H10B 109.5 . .
C8 C10 H10C 109.5 . .
H10A C10 H10C 109.5 . .
H10B C10 H10C 109.5 . .
N6 C11 N4 114.8(3) . .
N6 C11 S3 123.4(3) . .
N4 C11 S3 121.7(2) . .

loop_
_geom_bond_atom_site_label_1
_geom_bond_atom_site_label_2
_geom_bond_distance
_geom_bond_site_symmetry_2
S1 C6 1.659(4) .
S2 C7 1.660(3) .
S3 C11 1.660(3) .
O1 C5 1.232(4) .
N1 C5 1.348(4) .
N1 C3 1.462(5) .
N1 C2 1.466(5) .
N2 C6 1.378(5) .
N2 C5 1.398(5) .
N2 H2 0.872(10) .
N3 C6 1.329(5) .
N3 N4 1.373(4) .
N3 H3 0.872(10) .
N4 C11 1.408(4) .
N4 C7 1.412(4) .
N5 C7 1.322(4) .
N5 C8 1.463(4) .
N5 H5 0.860(10) .
N6 C11 1.317(4) .
N6 C8 1.464(4) .
N6 H6 0.868(10) .
C1 C2 1.513(7) .
C1 H1A 0.9600 .
C1 H1B 0.9600 .
C1 H1C 0.9600 .
C2 H2A 0.9700 .
C2 H2B 0.9700 .
C3 C4 1.508(7) .
C3 H3A 0.9700 .
C3 H3B 0.9700 .
C4 H4A 0.9600 .
C4 H4B 0.9600 .
C4 H4C 0.9600 .
C8 C9 1.509(5) .
C8 C10 1.529(5) .
C9 H9A 0.9600 .
C9 H9B 0.9600 .
C9 H9C 0.9600 .
C10 H10A 0.9600 .
C10 H10B 0.9600 .
C10 H10C 0.9600 .

loop_
_geom_torsion_atom_site_label_1
_geom_torsion_atom_site_label_2
_geom_torsion_atom_site_label_3
_geom_torsion_atom_site_label_4
_geom_torsion
_geom_torsion_site_symmetry_1
_geom_torsion_site_symmetry_2
_geom_torsion_site_symmetry_3
_geom_torsion_site_symmetry_4
C6 N3 N4 C11 92.4(4) . . . .
C6 N3 N4 C7 -100.9(4) . . . .
C5 N1 C2 C1 -69.9(5) . . . .
C3 N1 C2 C1 107.6(5) . . . .
C5 N1 C3 C4 -105.5(5) . . . .
C2 N1 C3 C4 76.9(5) . . . .
C3 N1 C5 O1 -7.1(6) . . . .
C2 N1 C5 O1 170.3(4) . . . .
C3 N1 C5 N2 174.1(4) . . . .
C2 N1 C5 N2 -8.5(5) . . . .
C6 N2 C5 O1 -4.1(6) . . . .
C6 N2 C5 N1 174.7(4) . . . .
N4 N3 C6 N2 -173.5(3) . . . .
N4 N3 C6 S1 6.4(5) . . . .
C5 N2 C6 N3 3.8(6) . . . .
C5 N2 C6 S1 -176.0(3) . . . .
C8 N5 C7 N4 -14.6(5) . . . .
C8 N5 C7 S2 166.0(3) . . . .
N3 N4 C7 N5 -179.0(3) . . . .
C11 N4 C7 N5 -13.3(5) . . . .
N3 N4 C7 S2 0.4(4) . . . .
C11 N4 C7 S2 166.1(3) . . . .
C7 N5 C8 N6 35.7(5) . . . .
C7 N5 C8 C9 152.4(3) . . . .
C7 N5 C8 C10 -82.9(4) . . . .
C11 N6 C8 N5 -34.7(5) . . . .
C11 N6 C8 C9 -152.0(3) . . . .
C11 N6 C8 C10 84.0(4) . . . .
C8 N6 C11 N4 13.2(5) . . . .
C8 N6 C11 S3 -168.6(3) . . . .
N3 N4 C11 N6 179.9(3) . . . .
C7 N4 C11 N6 14.0(5) . . . .
N3 N4 C11 S3 1.6(4) . . . .
C7 N4 C11 S3 -164.3(3) . . . .

loop_
_publcif_info_tables.block_id
_publcif_info_tables.reference_item
{11568081-20de-4e5f-af23-e555c0954d63} '_publcif_info_datablock.publ_exptl'

loop_
_publcif_info_datablock.id
_publcif_info_datablock.publ_exptl
_publcif_info_datablock.publ_geom
_publcif_info_datablock.structure
{11568081-20de-4e5f-af23-e555c0954d63} y y y

loop_
_publcif_info_exptl_table_extra_item
sin_theta_over_lambda_max
